data_7716453
loop_
_publ_author_name
'Krieft, Jonas'
'Neumann, Beate'
'Stammler, Hans-Georg'
'Mitzel, Norbert W.'

_publ_section_title
;
 Oxidation-dependent Lewis acidity in chalcogen adducts of Sb/P frustrated
 Lewis pairs.
;
_journal_issue 28
_journal_name_full 'Dalton transactions (Cambridge, England : 2003)'
_journal_page_first 11762
_journal_page_last 11768
_journal_paper_doi 10.1039/d4dt01591f
_journal_volume 53
_journal_year 2024
_chemical_formula_moiety 'C19 H20 Cl4 F10 O2 P Sb Se'
_chemical_formula_sum 'C19 H20 Cl4 F10 O2 P Sb Se'
_chemical_formula_weight 843.83
_space_group_crystal_system monoclinic
_space_group_IT_number 14
_space_group_name_Hall '-P 2ybc'
_space_group_name_H-M_alt 'P 1 21/c 1'
_atom_sites_solution_hydrogens geom
_atom_sites_solution_primary dual
_audit_creation_date 2023-05-17
_audit_creation_method
;
Olex2 1.5-dev
(compiled 2023.04.26 svn.r751481ca for OlexSys, GUI svn.r6781)
;
_audit_update_record
;
2024-04-23 deposited with the CCDC.	2024-06-24 downloaded from the CCDC.
;
_cell_angle_alpha 90
_cell_angle_beta 94.395(3)
_cell_angle_gamma 90
_cell_formula_units_Z 8
_cell_length_a 15.5087(4)
_cell_length_b 17.1296(4)
_cell_length_c 21.3832(7)
_cell_measurement_reflns_used 20407
_cell_measurement_temperature 100.0(1)
_cell_measurement_theta_max 75.9370
_cell_measurement_theta_min 3.2940
_cell_volume 5663.9(3)
_computing_cell_refinement 'CrysAlisPro 1.171.42.90a (Rigaku OD, 2023)'
_computing_data_collection 'CrysAlisPro 1.171.42.90a (Rigaku OD, 2023)'
_computing_data_reduction 'CrysAlisPro 1.171.42.90a (Rigaku OD, 2023)'
_computing_molecular_graphics 'Olex2 1.5-dev (Dolomanov et al., 2009)'
_computing_publication_material 'Olex2 1.5-dev (Dolomanov et al., 2009)'
_computing_structure_refinement 'SHELXL 2018/3 (Sheldrick, 2015)'
_computing_structure_solution 'SHELXT 2018/2 (Sheldrick, 2018)'
_diffrn_ambient_temperature 100.0(1)
_diffrn_detector 'CCD plate'
_diffrn_detector_area_resol_mean 5.3114
_diffrn_detector_type Atlas
_diffrn_measured_fraction_theta_full 0.994
_diffrn_measured_fraction_theta_max 0.994
_diffrn_measurement_details
;
List of Runs (angles in degrees, time in seconds):

  # Type    Start    End  Width  t~exp~   \w     \q     \k     \f   Frames
#--------------------------------------------------------------------------
  1  \w    -86.00 -17.00   1.00   12.50    --  -38.50 125.00  90.00   69
  2  \w    -53.00  33.00   1.00   12.50    --  -38.50  38.00  90.00   86
  3  \w    -96.00 -42.00   1.00   12.50    --  -38.50 -38.00-120.00   54
  4  \w    -54.00  -7.00   1.00   12.50    --  -38.50 125.00-180.00   47
  5  \w   -115.00  -8.00   1.00   12.50    --  -38.50 -19.00 -90.00  107
  6  \w     41.00  93.00   1.00   12.50    --   42.70-125.00   0.00   52
  7  \w    128.00 155.00   1.00   44.00    --  111.00 125.00  90.00   27
  8  \w     91.00 171.00   1.00   44.00    --  111.00  30.00-180.00   80
  9  \w     46.00  73.00   1.00   44.00    --  111.00 -70.00 162.90   27
 10  \w     63.00  90.00   1.00   44.00    --  111.00-125.00 -30.00   27
 11  \w     80.00 107.00   1.00   44.00    --  111.00 -30.00 -90.00   27
 12  \w     40.00  65.00   1.00   44.00    --  111.00 -94.00-180.00   25
 13  \w    120.00 170.00   1.00   44.00    --  111.00  77.00  30.00   50
 14  \w     63.00  92.00   1.00   44.00    --  111.00 -94.00  60.00   29
 15  \w     96.00 133.00   1.00   44.00    --  111.00 -45.00-150.00   37
 16  \w     63.00 106.00   1.00   44.00    --  111.00 -94.00 150.00   43
 17  \w     32.00 106.00   1.00   44.00    --  111.00 -94.00-120.00   74
 18  \w    140.00 176.00   1.00   44.00    --  111.00  30.00 150.00   36
 19  \w     55.00 108.00   1.00   44.00    --  111.00-113.00-133.00   53
 20  \w     97.00 168.00   1.00   44.00    --  111.00  30.00-150.00   71
 21  \w     95.00 132.00   1.00   44.00    --  111.00 -45.00 150.00   37
 22  \w     85.00 113.00   1.00   44.00    --  111.00-125.00   0.00   28
 23  \w    106.00 131.00   1.00   44.00    --  111.00 -30.00-120.00   25
 24  \w     76.00 103.00   1.00   44.00    --  111.00  15.00 -60.00   27
 25  \w    129.00 162.00   1.00   44.00    --  111.00  15.00 -60.00   33
 26  \w     46.00  73.00   1.00   44.00    --  111.00 -61.00 -30.00   27
 27  \w    100.00 134.00   1.00   44.00    --  111.00 -61.00 -30.00   34
 28  \w     34.00 104.00   1.00   44.00    --  111.00 -15.00-150.00   70
 29  \w    106.00 131.00   1.00   44.00    --  111.00 -15.00-150.00   25
 30  \w     70.00 107.00   1.00   44.00    --  111.00 -94.00 120.00   37
 31  \w     83.00 110.00   1.00   44.00    --  111.00 -45.00  30.00   27
 32  \w     42.00  71.00   1.00   44.00    --  111.00 -77.00 150.00   29
;
_diffrn_measurement_device 'four-circle diffractometer'
_diffrn_measurement_device_type 'SuperNova, Dual, Cu at home/near, Atlas'
_diffrn_measurement_method '\w scans'
_diffrn_orient_matrix_type 'CrysAlisPro convention (1999,Acta A55,543-557)'
_diffrn_orient_matrix_UB_11 0.0201137000
_diffrn_orient_matrix_UB_12 0.0879484000
_diffrn_orient_matrix_UB_13 -0.0025319000
_diffrn_orient_matrix_UB_21 -0.0105687000
_diffrn_orient_matrix_UB_22 0.0066134000
_diffrn_orient_matrix_UB_23 0.0708653000
_diffrn_orient_matrix_UB_31 0.0970087000
_diffrn_orient_matrix_UB_32 -0.0175155000
_diffrn_orient_matrix_UB_33 0.0139350000
_diffrn_radiation_monochromator mirror
_diffrn_radiation_probe x-ray
_diffrn_radiation_type 'Cu K\a'
_diffrn_radiation_wavelength 1.54184
_diffrn_reflns_av_R_equivalents 0.0790
_diffrn_reflns_av_unetI/netI 0.0548
_diffrn_reflns_Laue_measured_fraction_full 0.994
_diffrn_reflns_Laue_measured_fraction_max 0.994
_diffrn_reflns_limit_h_max 18
_diffrn_reflns_limit_h_min -12
_diffrn_reflns_limit_k_max 20
_diffrn_reflns_limit_k_min -20
_diffrn_reflns_limit_l_max 25
_diffrn_reflns_limit_l_min -25
_diffrn_reflns_number 46220
_diffrn_reflns_point_group_measured_fraction_full 0.994
_diffrn_reflns_point_group_measured_fraction_max 0.994
_diffrn_reflns_theta_full 67.684
_diffrn_reflns_theta_max 68.248
_diffrn_reflns_theta_min 2.858
_diffrn_source 'micro-focus sealed X-ray tube'
_diffrn_source_type 'SuperNova (Cu) X-ray Source'
_exptl_absorpt_coefficient_mu 14.004
_exptl_absorpt_correction_T_max 0.60775
_exptl_absorpt_correction_T_min 0.57540
_exptl_absorpt_correction_type sphere
_exptl_absorpt_process_details
;
CrysAlisPro 1.171.42.90a (Rigaku Oxford Diffraction, 2023)
Spherical absorption correction
using equivalent radius and absorption coefficient.
Empirical absorption correction using spherical harmonics,
implemented in SCALE3 ABSPACK scaling algorithm.
;
_exptl_crystal_colour 'clear yellow'
_exptl_crystal_colour_lustre clear
_exptl_crystal_colour_primary yellow
_exptl_crystal_density_diffrn 1.979
_exptl_crystal_description plate
_exptl_crystal_F_000 3264
_exptl_crystal_size_max 0.09
_exptl_crystal_size_mid 0.07
_exptl_crystal_size_min 0.01
_exptl_crystal_size_rad 0.026
_refine_diff_density_max 1.607
_refine_diff_density_min -1.975
_refine_diff_density_rms 0.163
_refine_ls_extinction_coef 0.00017(2)
_refine_ls_extinction_expression Fc^*^=kFc[1+0.001xFc^2^\l^3^/sin(2\q)]^-1/4^
_refine_ls_extinction_method 'SHELXL-2018/3 (Sheldrick 2018)'
_refine_ls_goodness_of_fit_ref 1.058
_refine_ls_hydrogen_treatment constr
_refine_ls_matrix_type full
_refine_ls_number_parameters 698
_refine_ls_number_reflns 10305
_refine_ls_number_restraints 0
_refine_ls_restrained_S_all 1.058
_refine_ls_R_factor_all 0.0665
_refine_ls_R_factor_gt 0.0580
_refine_ls_shift/su_max 0.001
_refine_ls_shift/su_mean 0.000
_refine_ls_structure_factor_coef Fsqd
_refine_ls_weighting_details 'w=1/[\s^2^(Fo^2^)+(0.0872P)^2^+18.7781P] where P=(Fo^2^+2Fc^2^)/3'
_refine_ls_weighting_scheme calc
_refine_ls_wR_factor_gt 0.1514
_refine_ls_wR_factor_ref 0.1602
_reflns_Friedel_coverage 0.000
_reflns_number_gt 8829
_reflns_number_total 10305
_reflns_threshold_expression 'I > 2\s(I)'
_cod_data_source_file d4dt01591f2.cif
_cod_data_source_block 8
_cod_depositor_comments 'Adding full bibliography for 7716449--7716457.cif.'
_cod_database_code 7716453
_shelx_shelxl_version_number 2018/3
_chemical_oxdiff_formula 'C19 H20 Cl4 F10 O2 P Sb Se'
_shelx_space_group_comment
;
The symmetry employed for this shelxl refinement is uniquely defined
by the following loop, which should always be used as a source of
symmetry information in preference to the above space-group names.
They are only intended as comments.
;
_shelx_estimated_absorpt_t_max 0.873
_shelx_estimated_absorpt_t_min 0.365
_olex2_refinement_description
;
1. Fixed Uiso
 At 1.2 times of:
  All C(H,H) groups
 At 1.5 times of:
  All C(H,H,H) groups
2.a Secondary CH2 refined with riding coordinates:
 C5(H5A,H5B), C24(H24A,H24B)
2.b Idealised Me refined as rotating group:
 C7(H7A,H7B,H7C), C8(H8A,H8B,H8C), C9(H9A,H9B,H9C), C11(H11A,H11B,H11C),
 C12(H12A,H12B,H12C), C13(H13A,H13B,H13C), C26(H26A,H26B,H26C), C27(H27A,H27B,
 H27C), C28(H28A,H28B,H28C), C30(H30A,H30B,H30C), C31(H31A,H31B,H31C), C32(H32A,
 H32B,H32C)
;
_olex2_date_sample_data_collection 2023-05-12
_olex2_submission_special_instructions 'No special instructions were received'
_oxdiff_exptl_absorpt_empirical_details
;
Empirical correction (ABSPACK) includes:
- Absorption correction using spherical harmonics
- Frame scaling
- Detector area scaling
;
_oxdiff_exptl_absorpt_empirical_full_max 2.565
_oxdiff_exptl_absorpt_empirical_full_min 0.424

loop_
_space_group_symop_operation_xyz
'x, y, z'
'-x, y+1/2, -z+1/2'
'-x, -y, -z'
'x, -y-1/2, z-1/2'

loop_
_atom_site_label
_atom_site_type_symbol
_atom_site_fract_x
_atom_site_fract_y
_atom_site_fract_z
_atom_site_U_iso_or_equiv
_atom_site_adp_type
_atom_site_occupancy
_atom_site_site_symmetry_order
_atom_site_calc_flag
_atom_site_refinement_flags_posn
_atom_site_refinement_flags_adp
_atom_site_refinement_flags_occupancy
_atom_site_disorder_assembly
_atom_site_disorder_group
Sb1 Sb 0.82122(2) 0.85500(2) 0.26285(2) 0.02728(14) Uani 1 1 d . . . . .
Se1 Se 0.68502(4) 0.75511(4) 0.27550(3) 0.02875(17) Uani 1 1 d . . . . .
Cl1 Cl 0.60912(10) 1.05360(9) 0.32352(8) 0.0311(3) Uani 1 1 d . . . . .
Cl2 Cl 0.49821(9) 1.12029(9) 0.20740(8) 0.0319(3) Uani 1 1 d . . . . .
Cl3 Cl 0.54172(11) 1.07071(10) 0.07145(8) 0.0352(4) Uani 1 1 d . . . . .
Cl4 Cl 0.69246(13) 0.95107(11) 0.05604(8) 0.0426(4) Uani 1 1 d . . . . .
P1 P 0.74962(10) 0.75416(10) 0.37045(8) 0.0266(3) Uani 1 1 d . . . . .
F1 F 1.0099(3) 0.8893(3) 0.2864(3) 0.0521(13) Uani 1 1 d . . . . .
F2 F 0.9296(3) 0.9692(3) 0.3393(2) 0.0475(11) Uani 1 1 d . . . . .
F3 F 0.8870(3) 1.0484(3) 0.2312(3) 0.0636(15) Uani 1 1 d . . . . .
F4 F 1.0227(3) 1.0438(3) 0.2601(3) 0.0647(15) Uani 1 1 d . . . . .
F5 F 0.9728(4) 0.9744(3) 0.1817(3) 0.0636(14) Uani 1 1 d . . . . .
F6 F 0.9541(3) 0.8185(3) 0.1751(3) 0.0590(13) Uani 1 1 d . . . . .
F7 F 0.9516(3) 0.7297(3) 0.2493(2) 0.0493(12) Uani 1 1 d . . . . .
F8 F 0.9171(4) 0.6854(4) 0.1251(3) 0.0808(19) Uani 1 1 d . . . . .
F9 F 0.8189(4) 0.6597(4) 0.1890(3) 0.0690(16) Uani 1 1 d . . . . .
F10 F 0.7988(5) 0.7522(4) 0.1230(3) 0.089(2) Uani 1 1 d . . . . .
O1 O 0.7788(3) 0.8969(3) 0.1775(2) 0.0339(11) Uani 1 1 d . . . . .
O2 O 0.7471(3) 0.9453(3) 0.2897(2) 0.0263(9) Uani 1 1 d . . . . .
C1 C 0.9367(4) 0.9351(4) 0.2803(4) 0.0429(19) Uani 1 1 d . . . . .
C2 C 0.9542(5) 1.0012(5) 0.2371(5) 0.053(2) Uani 1 1 d . . . . .
C3 C 0.8987(5) 0.7714(4) 0.2084(4) 0.047(2) Uani 1 1 d . . . . .
C4 C 0.8568(7) 0.7166(6) 0.1614(5) 0.061(3) Uani 1 1 d . . . . .
C5 C 0.8434(4) 0.8169(4) 0.3607(3) 0.0321(14) Uani 1 1 d . . . . .
H5A H 0.898159 0.787374 0.367502 0.038 Uiso 1 1 calc R U . . .
H5B H 0.844699 0.861878 0.389799 0.038 Uiso 1 1 calc R U . . .
C6 C 0.7884(4) 0.6541(4) 0.3923(4) 0.0313(15) Uani 1 1 d . . . . .
C7 C 0.8551(5) 0.6286(5) 0.3457(4) 0.046(2) Uani 1 1 d . . . . .
H7A H 0.906947 0.661333 0.351834 0.070 Uiso 1 1 calc R U . . .
H7B H 0.829644 0.634632 0.302608 0.070 Uiso 1 1 calc R U . . .
H7C H 0.870919 0.573857 0.353275 0.070 Uiso 1 1 calc R U . . .
C8 C 0.8310(5) 0.6538(5) 0.4591(4) 0.049(2) Uani 1 1 d . . . . .
H8A H 0.787359 0.664932 0.488751 0.073 Uiso 1 1 calc R U . . .
H8B H 0.876175 0.693921 0.463081 0.073 Uiso 1 1 calc R U . . .
H8C H 0.856750 0.602512 0.468466 0.073 Uiso 1 1 calc R U . . .
C9 C 0.7138(4) 0.5954(4) 0.3861(4) 0.0401(18) Uani 1 1 d . . . . .
H9A H 0.686905 0.596546 0.343084 0.060 Uiso 1 1 calc R U . . .
H9B H 0.670753 0.609136 0.415419 0.060 Uiso 1 1 calc R U . . .
H9C H 0.736109 0.542842 0.395660 0.060 Uiso 1 1 calc R U . . .
C10 C 0.6815(5) 0.8014(4) 0.4281(3) 0.0345(15) Uani 1 1 d . . . . .
C11 C 0.7374(7) 0.8273(7) 0.4869(4) 0.062(3) Uani 1 1 d . . . . .
H11A H 0.788243 0.855510 0.474362 0.093 Uiso 1 1 calc R U . . .
H11B H 0.756084 0.781277 0.511614 0.093 Uiso 1 1 calc R U . . .
H11C H 0.703493 0.861612 0.512328 0.093 Uiso 1 1 calc R U . . .
C12 C 0.6100(5) 0.7446(5) 0.4461(5) 0.050(2) Uani 1 1 d . . . . .
H12A H 0.636346 0.701128 0.470436 0.075 Uiso 1 1 calc R U . . .
H12B H 0.578818 0.724432 0.407892 0.075 Uiso 1 1 calc R U . . .
H12C H 0.569617 0.772312 0.471300 0.075 Uiso 1 1 calc R U . . .
C13 C 0.6406(7) 0.8734(5) 0.3981(4) 0.056(2) Uani 1 1 d . . . . .
H13A H 0.599688 0.858042 0.363039 0.083 Uiso 1 1 calc R U . . .
H13B H 0.685726 0.906638 0.382469 0.083 Uiso 1 1 calc R U . . .
H13C H 0.609968 0.902241 0.429126 0.083 Uiso 1 1 calc R U . . .
C14 C 0.7148(4) 0.9512(4) 0.1807(3) 0.0278(13) Uani 1 1 d . . . . .
C15 C 0.6980(4) 0.9752(4) 0.2412(3) 0.0232(12) Uani 1 1 d . . . . .
C16 C 0.6306(4) 1.0274(3) 0.2492(3) 0.0236(12) Uani 1 1 d . . . . .
C17 C 0.5819(4) 1.0568(3) 0.1965(3) 0.0244(13) Uani 1 1 d . . . . .
C18 C 0.6008(4) 1.0344(4) 0.1364(3) 0.0276(13) Uani 1 1 d . . . . .
C19 C 0.6686(5) 0.9818(4) 0.1288(3) 0.0315(14) Uani 1 1 d . . . . .
Sb2 Sb 0.78608(3) 0.23065(3) 0.55269(2) 0.03562(15) Uani 1 1 d . . . . .
Se2 Se 0.65848(5) 0.26478(4) 0.62758(4) 0.03147(19) Uani 1 1 d . . . . .
Cl5 Cl 0.54349(12) 0.06501(9) 0.46432(8) 0.0361(4) Uani 1 1 d . . . . .
Cl6 Cl 0.41273(10) 0.16146(10) 0.37514(9) 0.0365(4) Uani 1 1 d . . . . .
Cl7 Cl 0.45101(13) 0.33602(11) 0.34851(10) 0.0488(5) Uani 1 1 d . . . . .
Cl8 Cl 0.61813(14) 0.41506(10) 0.41179(9) 0.0438(4) Uani 1 1 d . . . . .
P2 P 0.72675(10) 0.17294(10) 0.68244(8) 0.0294(4) Uani 1 1 d . . . . .
F11 F 0.8949(4) 0.2251(4) 0.4395(3) 0.0789(19) Uani 1 1 d . . . . .
F12 F 0.9645(3) 0.1872(4) 0.5279(3) 0.0685(16) Uani 1 1 d . . . . .
F13 F 0.8614(5) 0.0528(4) 0.5171(4) 0.084(2) Uani 1 1 d . . . . .
F14 F 0.8164(5) 0.0945(6) 0.4235(3) 0.100(3) Uani 1 1 d . . . . .
F15 F 0.9534(4) 0.0748(5) 0.4481(4) 0.097(2) Uani 1 1 d . . . . .
F16 F 0.9322(3) 0.3134(4) 0.6220(3) 0.0679(16) Uani 1 1 d . . . . .
F17 F 0.8147(3) 0.3868(3) 0.6134(3) 0.0610(14) Uani 1 1 d . . . . .
F18 F 0.8473(3) 0.4249(3) 0.4938(3) 0.0656(15) Uani 1 1 d . . . . .
F19 F 0.9586(4) 0.3515(4) 0.4997(3) 0.083(2) Uani 1 1 d . . . . .
F20 F 0.9524(4) 0.4465(4) 0.5618(3) 0.084(2) Uani 1 1 d . . . . .
O3 O 0.7307(3) 0.3033(3) 0.4855(2) 0.0366(11) Uani 1 1 d . . . . .
O4 O 0.7007(3) 0.1545(3) 0.5071(2) 0.0350(11) Uani 1 1 d . . . . .
C20 C 0.8867(6) 0.1813(7) 0.4935(5) 0.058(2) Uani 1 1 d . . . . .
C21 C 0.8787(8) 0.0996(9) 0.4702(6) 0.083(4) Uani 1 1 d . . . . .
C22 C 0.8651(6) 0.3385(6) 0.5798(4) 0.055(2) Uani 1 1 d . . . . .
C23 C 0.9041(5) 0.3912(6) 0.5329(5) 0.054(2) Uani 1 1 d . . . . .
C24 C 0.8190(5) 0.1526(6) 0.6332(4) 0.050(2) Uani 1 1 d . . . . .
H24A H 0.820128 0.097170 0.620087 0.060 Uiso 1 1 calc R U . . .
H24B H 0.875228 0.166566 0.655312 0.060 Uiso 1 1 calc R U . . .
C25 C 0.7660(4) 0.2138(4) 0.7597(4) 0.0353(15) Uani 1 1 d . . . . .
C26 C 0.8336(6) 0.2751(6) 0.7484(4) 0.058(3) Uani 1 1 d . . . . .
H26A H 0.882207 0.250603 0.729203 0.086 Uiso 1 1 calc R U . . .
H26B H 0.854353 0.298845 0.788498 0.086 Uiso 1 1 calc R U . . .
H26C H 0.808015 0.315469 0.720341 0.086 Uiso 1 1 calc R U . . .
C27 C 0.8061(6) 0.1499(5) 0.8051(4) 0.051(2) Uani 1 1 d . . . . .
H27A H 0.760801 0.113511 0.815893 0.077 Uiso 1 1 calc R U . . .
H27B H 0.831973 0.174674 0.843333 0.077 Uiso 1 1 calc R U . . .
H27C H 0.850812 0.121294 0.784488 0.077 Uiso 1 1 calc R U . . .
C28 C 0.6909(6) 0.2536(5) 0.7906(4) 0.0469(19) Uani 1 1 d . . . . .
H28A H 0.662646 0.291363 0.761347 0.070 Uiso 1 1 calc R U . . .
H28B H 0.713437 0.280639 0.828810 0.070 Uiso 1 1 calc R U . . .
H28C H 0.648785 0.214038 0.801365 0.070 Uiso 1 1 calc R U . . .
C29 C 0.6622(6) 0.0812(4) 0.6856(4) 0.049(2) Uani 1 1 d . . . . .
C30 C 0.7190(9) 0.0122(5) 0.7091(5) 0.080(4) Uani 1 1 d . . . . .
H30A H 0.766944 0.005939 0.682217 0.120 Uiso 1 1 calc R U . . .
H30B H 0.684172 -0.035642 0.707763 0.120 Uiso 1 1 calc R U . . .
H30C H 0.742049 0.022121 0.752311 0.120 Uiso 1 1 calc R U . . .
C31 C 0.5874(7) 0.0935(7) 0.7286(4) 0.066(3) Uani 1 1 d . . . . .
H31A H 0.611159 0.098014 0.772306 0.099 Uiso 1 1 calc R U . . .
H31B H 0.547832 0.048914 0.724549 0.099 Uiso 1 1 calc R U . . .
H31C H 0.556022 0.141410 0.716300 0.099 Uiso 1 1 calc R U . . .
C32 C 0.6226(7) 0.0641(5) 0.6189(4) 0.062(3) Uani 1 1 d . . . . .
H32A H 0.589582 0.109625 0.602934 0.093 Uiso 1 1 calc R U . . .
H32B H 0.584102 0.018836 0.619834 0.093 Uiso 1 1 calc R U . . .
H32C H 0.668897 0.052970 0.591480 0.093 Uiso 1 1 calc R U . . .
C33 C 0.6570(5) 0.2731(4) 0.4609(3) 0.0321(15) Uani 1 1 d . . . . .
C34 C 0.6409(4) 0.1940(4) 0.4722(3) 0.0294(14) Uani 1 1 d . . . . .
C35 C 0.5641(4) 0.1606(4) 0.4468(3) 0.0284(13) Uani 1 1 d . . . . .
C36 C 0.5059(4) 0.2041(4) 0.4082(3) 0.0291(14) Uani 1 1 d . . . . .
C37 C 0.5223(5) 0.2824(4) 0.3970(3) 0.0312(14) Uani 1 1 d . . . . .
C38 C 0.5979(5) 0.3171(4) 0.4235(3) 0.0316(14) Uani 1 1 d . . . . .

loop_
_atom_site_aniso_label
_atom_site_aniso_U_11
_atom_site_aniso_U_22
_atom_site_aniso_U_33
_atom_site_aniso_U_23
_atom_site_aniso_U_13
_atom_site_aniso_U_12
Sb1 0.0239(2) 0.0262(2) 0.0322(3) 0.00615(17) 0.00553(17) 0.00443(14)
Se1 0.0262(3) 0.0344(4) 0.0250(4) 0.0018(3) -0.0019(3) -0.0001(3)
Cl1 0.0350(7) 0.0342(8) 0.0247(8) 0.0000(6) 0.0065(6) 0.0082(6)
Cl2 0.0247(7) 0.0375(8) 0.0338(9) 0.0029(7) 0.0032(6) 0.0102(6)
Cl3 0.0410(8) 0.0366(8) 0.0268(8) 0.0011(7) -0.0062(7) 0.0047(6)
Cl4 0.0629(11) 0.0408(9) 0.0247(9) -0.0018(7) 0.0073(8) 0.0134(8)
P1 0.0238(7) 0.0300(8) 0.0253(9) 0.0057(7) -0.0022(6) -0.0011(6)
F1 0.030(2) 0.044(2) 0.082(4) 0.013(2) 0.005(2) 0.0090(18)
F2 0.045(2) 0.049(3) 0.047(3) -0.008(2) -0.002(2) -0.015(2)
F3 0.061(3) 0.038(2) 0.091(4) 0.016(3) 0.000(3) 0.009(2)
F4 0.055(3) 0.054(3) 0.084(4) 0.006(3) 0.000(3) -0.020(2)
F5 0.077(4) 0.068(3) 0.047(3) 0.007(3) 0.013(3) 0.002(3)
F6 0.058(3) 0.052(3) 0.068(4) 0.002(3) 0.012(3) 0.004(2)
F7 0.043(2) 0.044(2) 0.063(3) 0.014(2) 0.016(2) 0.0212(19)
F8 0.093(4) 0.059(3) 0.093(5) -0.029(3) 0.027(4) 0.012(3)
F9 0.070(4) 0.068(4) 0.072(4) -0.012(3) 0.020(3) -0.012(3)
F10 0.126(6) 0.066(4) 0.069(4) -0.029(3) -0.033(4) 0.024(4)
O1 0.041(3) 0.035(2) 0.028(3) 0.003(2) 0.013(2) 0.016(2)
O2 0.025(2) 0.029(2) 0.025(2) 0.0039(18) 0.0012(18) 0.0065(17)
C1 0.023(3) 0.036(4) 0.069(6) 0.009(4) -0.001(3) 0.000(3)
C2 0.046(4) 0.040(4) 0.075(7) 0.004(4) 0.010(4) -0.006(3)
C3 0.050(4) 0.035(4) 0.060(6) 0.013(4) 0.027(4) 0.020(3)
C4 0.074(6) 0.050(5) 0.057(6) -0.014(5) 0.002(5) 0.017(5)
C5 0.040(4) 0.032(3) 0.024(3) 0.010(3) 0.000(3) -0.001(3)
C6 0.026(3) 0.031(3) 0.037(4) 0.013(3) 0.004(3) -0.003(2)
C7 0.037(4) 0.037(4) 0.067(6) 0.014(4) 0.013(4) 0.010(3)
C8 0.040(4) 0.047(4) 0.057(6) 0.027(4) -0.013(4) -0.009(3)
C9 0.027(3) 0.032(3) 0.061(5) 0.000(3) 0.003(3) -0.005(3)
C10 0.042(4) 0.038(4) 0.023(4) 0.003(3) 0.003(3) -0.001(3)
C11 0.070(6) 0.082(7) 0.033(5) -0.011(5) -0.003(4) -0.003(5)
C12 0.044(4) 0.052(5) 0.057(6) -0.002(4) 0.021(4) -0.003(4)
C13 0.083(6) 0.051(5) 0.036(5) 0.010(4) 0.029(5) 0.024(5)
C14 0.029(3) 0.025(3) 0.030(4) 0.000(3) 0.005(3) 0.006(2)
C15 0.025(3) 0.024(3) 0.021(3) 0.003(2) 0.003(2) -0.002(2)
C16 0.027(3) 0.023(3) 0.021(3) 0.000(2) 0.002(2) -0.001(2)
C17 0.023(3) 0.023(3) 0.027(3) 0.004(2) 0.002(2) 0.001(2)
C18 0.031(3) 0.028(3) 0.023(3) -0.001(3) 0.000(3) -0.002(2)
C19 0.041(4) 0.029(3) 0.025(4) 0.002(3) 0.007(3) 0.001(3)
Sb2 0.0249(2) 0.0500(3) 0.0314(3) -0.0063(2) -0.00093(18) -0.00023(17)
Se2 0.0313(3) 0.0286(4) 0.0347(4) 0.0031(3) 0.0035(3) 0.0036(3)
Cl5 0.0526(9) 0.0265(7) 0.0286(9) 0.0004(6) -0.0012(7) -0.0075(6)
Cl6 0.0295(7) 0.0429(9) 0.0364(9) -0.0042(7) -0.0016(7) -0.0051(6)
Cl7 0.0574(11) 0.0344(9) 0.0515(12) 0.0026(8) -0.0165(9) 0.0089(8)
Cl8 0.0700(12) 0.0274(8) 0.0327(10) 0.0027(7) -0.0041(8) -0.0108(8)
P2 0.0282(7) 0.0294(8) 0.0293(9) -0.0020(7) -0.0061(7) 0.0026(6)
F11 0.069(4) 0.111(5) 0.058(4) 0.017(4) 0.012(3) 0.019(3)
F12 0.039(3) 0.102(5) 0.065(4) -0.002(3) 0.007(2) 0.017(3)
F13 0.097(5) 0.065(4) 0.093(5) -0.003(4) 0.034(4) 0.028(3)
F14 0.079(4) 0.159(8) 0.062(4) -0.048(5) 0.006(4) 0.012(5)
F15 0.075(4) 0.116(6) 0.103(6) -0.037(5) 0.028(4) 0.028(4)
F16 0.049(3) 0.101(5) 0.050(3) 0.009(3) -0.017(2) -0.028(3)
F17 0.062(3) 0.060(3) 0.063(3) -0.020(3) 0.021(3) -0.026(3)
F18 0.050(3) 0.062(3) 0.082(4) 0.015(3) -0.013(3) -0.016(2)
F19 0.071(4) 0.088(5) 0.094(5) 0.021(4) 0.038(4) 0.004(3)
F20 0.078(4) 0.107(5) 0.065(4) 0.005(4) -0.010(3) -0.059(4)
O3 0.036(2) 0.044(3) 0.029(3) 0.005(2) -0.004(2) -0.015(2)
O4 0.036(2) 0.031(2) 0.036(3) -0.005(2) -0.007(2) 0.0074(19)
C20 0.043(4) 0.084(7) 0.046(5) -0.007(5) 0.002(4) 0.014(4)
C21 0.074(7) 0.107(10) 0.070(8) -0.023(7) 0.021(6) 0.029(7)
C22 0.045(4) 0.077(6) 0.043(5) -0.001(5) -0.006(4) -0.017(4)
C23 0.030(4) 0.067(6) 0.063(6) 0.002(5) -0.002(4) -0.010(4)
C24 0.043(4) 0.079(6) 0.027(4) -0.018(4) -0.002(3) -0.007(4)
C25 0.029(3) 0.039(4) 0.038(4) -0.006(3) 0.000(3) -0.003(3)
C26 0.059(5) 0.081(7) 0.031(5) -0.008(4) -0.007(4) -0.037(5)
C27 0.054(5) 0.062(5) 0.035(5) -0.002(4) -0.016(4) 0.008(4)
C28 0.056(5) 0.046(4) 0.039(5) -0.003(4) 0.001(4) 0.007(4)
C29 0.074(6) 0.031(4) 0.038(5) 0.005(3) -0.020(4) -0.012(4)
C30 0.138(11) 0.029(4) 0.066(7) 0.011(4) -0.036(7) 0.001(5)
C31 0.074(6) 0.084(7) 0.039(5) 0.010(5) 0.001(5) -0.047(6)
C32 0.096(7) 0.040(4) 0.046(5) 0.009(4) -0.024(5) -0.029(5)
C33 0.040(4) 0.037(4) 0.020(3) -0.002(3) 0.006(3) -0.006(3)
C34 0.036(3) 0.032(3) 0.021(3) -0.002(3) 0.003(3) 0.004(3)
C35 0.031(3) 0.025(3) 0.030(4) -0.004(3) 0.003(3) -0.002(2)
C36 0.030(3) 0.036(3) 0.022(3) -0.006(3) 0.006(3) -0.002(3)
C37 0.040(4) 0.030(3) 0.024(4) -0.004(3) 0.003(3) 0.007(3)
C38 0.046(4) 0.028(3) 0.022(3) -0.002(3) 0.011(3) -0.005(3)

loop_
_atom_type_symbol
_atom_type_description
_atom_type_scat_dispersion_real
_atom_type_scat_dispersion_imag
_atom_type_scat_source
C C 0.0181 0.0091 'International Tables Vol C Tables 4.2.6.8 and 6.1.1.4'
H H 0.0000 0.0000 'International Tables Vol C Tables 4.2.6.8 and 6.1.1.4'
Cl Cl 0.3639 0.7018 'International Tables Vol C Tables 4.2.6.8 and 6.1.1.4'
F F 0.0727 0.0534 'International Tables Vol C Tables 4.2.6.8 and 6.1.1.4'
O O 0.0492 0.0322 'International Tables Vol C Tables 4.2.6.8 and 6.1.1.4'
P P 0.2955 0.4335 'International Tables Vol C Tables 4.2.6.8 and 6.1.1.4'
Sb Sb -0.0562 5.8946 'International Tables Vol C Tables 4.2.6.8 and 6.1.1.4'
Se Se -0.7943 1.1372 'International Tables Vol C Tables 4.2.6.8 and 6.1.1.4'

loop_
_exptl_crystal_face_index_h
_exptl_crystal_face_index_k
_exptl_crystal_face_index_l
_exptl_crystal_face_perp_dist
3 -5 0 0.0070
-3 5 0 0.0070
0 0 1 0.0346
0 0 -1 0.0346
1 0 0 0.0328
-1 0 0 0.0328

loop_
_geom_angle_atom_site_label_1
_geom_angle_atom_site_label_2
_geom_angle_atom_site_label_3
_geom_angle
_geom_angle_site_symmetry_1
_geom_angle_site_symmetry_3
_geom_angle_publ_flag
O1 Sb1 Se1 96.33(15) . . ?
O1 Sb1 O2 80.44(18) . . ?
O1 Sb1 C1 97.6(3) . . ?
O1 Sb1 C3 84.7(3) . . ?
O1 Sb1 C5 169.2(2) . . ?
O2 Sb1 Se1 89.44(12) . . ?
O2 Sb1 C1 87.1(2) . . ?
O2 Sb1 C3 164.8(3) . . ?
O2 Sb1 C5 90.4(2) . . ?
C1 Sb1 Se1 164.9(2) . . ?
C3 Sb1 Se1 95.7(2) . . ?
C3 Sb1 C1 91.4(3) . . ?
C5 Sb1 Se1 77.66(18) . . ?
C5 Sb1 C1 87.6(3) . . ?
C5 Sb1 C3 104.7(3) . . ?
P1 Se1 Sb1 78.22(5) . . ?
C5 P1 Se1 101.5(2) . . ?
C5 P1 C6 108.9(3) . . ?
C5 P1 C10 108.4(3) . . ?
C6 P1 Se1 110.8(3) . . ?
C6 P1 C10 114.9(3) . . ?
C10 P1 Se1 111.5(2) . . ?
C14 O1 Sb1 112.5(4) . . ?
C15 O2 Sb1 111.8(4) . . ?
F1 C1 Sb1 107.9(5) . . ?
F1 C1 F2 105.8(7) . . ?
F1 C1 C2 107.6(6) . . ?
F2 C1 Sb1 106.6(4) . . ?
F2 C1 C2 105.6(7) . . ?
C2 C1 Sb1 122.3(6) . . ?
F3 C2 F4 107.3(7) . . ?
F3 C2 F5 110.7(9) . . ?
F3 C2 C1 110.1(7) . . ?
F4 C2 C1 111.0(8) . . ?
F5 C2 F4 107.1(7) . . ?
F5 C2 C1 110.6(7) . . ?
F6 C3 Sb1 105.5(5) . . ?
F6 C3 C4 105.8(8) . . ?
F7 C3 Sb1 108.8(6) . . ?
F7 C3 F6 105.3(6) . . ?
F7 C3 C4 108.4(7) . . ?
C4 C3 Sb1 121.9(6) . . ?
F8 C4 C3 110.3(9) . . ?
F9 C4 F8 108.4(8) . . ?
F9 C4 F10 108.5(9) . . ?
F9 C4 C3 110.8(9) . . ?
F10 C4 F8 106.9(9) . . ?
F10 C4 C3 111.8(8) . . ?
Sb1 C5 H5A 111.3 . . ?
Sb1 C5 H5B 111.3 . . ?
P1 C5 Sb1 102.5(3) . . ?
P1 C5 H5A 111.3 . . ?
P1 C5 H5B 111.3 . . ?
H5A C5 H5B 109.2 . . ?
C7 C6 P1 108.4(5) . . ?
C8 C6 P1 110.2(5) . . ?
C8 C6 C7 109.7(6) . . ?
C8 C6 C9 110.5(6) . . ?
C9 C6 P1 110.8(5) . . ?
C9 C6 C7 107.2(6) . . ?
C6 C7 H7A 109.5 . . ?
C6 C7 H7B 109.5 . . ?
C6 C7 H7C 109.5 . . ?
H7A C7 H7B 109.5 . . ?
H7A C7 H7C 109.5 . . ?
H7B C7 H7C 109.5 . . ?
C6 C8 H8A 109.5 . . ?
C6 C8 H8B 109.5 . . ?
C6 C8 H8C 109.5 . . ?
H8A C8 H8B 109.5 . . ?
H8A C8 H8C 109.5 . . ?
H8B C8 H8C 109.5 . . ?
C6 C9 H9A 109.5 . . ?
C6 C9 H9B 109.5 . . ?
C6 C9 H9C 109.5 . . ?
H9A C9 H9B 109.5 . . ?
H9A C9 H9C 109.5 . . ?
H9B C9 H9C 109.5 . . ?
C11 C10 P1 110.7(6) . . ?
C11 C10 C12 110.4(7) . . ?
C12 C10 P1 110.1(5) . . ?
C13 C10 P1 108.2(5) . . ?
C13 C10 C11 107.8(8) . . ?
C13 C10 C12 109.6(7) . . ?
C10 C11 H11A 109.5 . . ?
C10 C11 H11B 109.5 . . ?
C10 C11 H11C 109.5 . . ?
H11A C11 H11B 109.5 . . ?
H11A C11 H11C 109.5 . . ?
H11B C11 H11C 109.5 . . ?
C10 C12 H12A 109.5 . . ?
C10 C12 H12B 109.5 . . ?
C10 C12 H12C 109.5 . . ?
H12A C12 H12B 109.5 . . ?
H12A C12 H12C 109.5 . . ?
H12B C12 H12C 109.5 . . ?
C10 C13 H13A 109.5 . . ?
C10 C13 H13B 109.5 . . ?
C10 C13 H13C 109.5 . . ?
H13A C13 H13B 109.5 . . ?
H13A C13 H13C 109.5 . . ?
H13B C13 H13C 109.5 . . ?
O1 C14 C15 115.7(6) . . ?
O1 C14 C19 123.6(6) . . ?
C19 C14 C15 120.6(6) . . ?
O2 C15 C14 117.8(5) . . ?
O2 C15 C16 122.5(6) . . ?
C16 C15 C14 119.7(6) . . ?
C15 C16 Cl1 118.9(5) . . ?
C15 C16 C17 119.6(6) . . ?
C17 C16 Cl1 121.5(5) . . ?
C16 C17 Cl2 118.9(5) . . ?
C18 C17 Cl2 120.7(5) . . ?
C18 C17 C16 120.3(6) . . ?
C17 C18 Cl3 120.6(5) . . ?
C17 C18 C19 119.6(6) . . ?
C19 C18 Cl3 119.7(5) . . ?
C14 C19 Cl4 118.7(5) . . ?
C14 C19 C18 120.0(6) . . ?
C18 C19 Cl4 121.3(6) . . ?
O3 Sb2 Se2 89.86(15) . . ?
O3 Sb2 O4 80.3(2) . . ?
O3 Sb2 C20 96.1(3) . . ?
O3 Sb2 C22 82.7(3) . . ?
O3 Sb2 C24 168.0(3) . . ?
O4 Sb2 Se2 86.81(14) . . ?
O4 Sb2 C20 86.8(3) . . ?
O4 Sb2 C22 163.0(3) . . ?
O4 Sb2 C24 95.0(3) . . ?
C20 Sb2 Se2 170.4(3) . . ?
C20 Sb2 C22 93.7(4) . . ?
C22 Sb2 Se2 94.5(2) . . ?
C24 Sb2 Se2 78.8(2) . . ?
C24 Sb2 C20 94.7(3) . . ?
C24 Sb2 C22 101.9(3) . . ?
P2 Se2 Sb2 79.39(5) . . ?
C24 P2 Se2 101.0(3) . . ?
C25 P2 Se2 108.6(3) . . ?
C25 P2 C24 111.1(3) . . ?
C25 P2 C29 115.2(4) . . ?
C29 P2 Se2 112.7(3) . . ?
C29 P2 C24 107.3(4) . . ?
C33 O3 Sb2 110.1(4) . . ?
C34 O4 Sb2 109.9(4) . . ?
F11 C20 Sb2 112.1(6) . . ?
F11 C20 C21 103.8(9) . . ?
F12 C20 Sb2 107.0(6) . . ?
F12 C20 F11 105.8(8) . . ?
F12 C20 C21 107.3(9) . . ?
C21 C20 Sb2 119.9(7) . . ?
F13 C21 F14 110.4(12) . . ?
F13 C21 F15 107.6(11) . . ?
F13 C21 C20 109.4(9) . . ?
F14 C21 F15 107.9(9) . . ?
F14 C21 C20 110.4(11) . . ?
F15 C21 C20 111.1(11) . . ?
F16 C22 Sb2 106.0(6) . . ?
F16 C22 C23 107.4(7) . . ?
F17 C22 Sb2 107.8(5) . . ?
F17 C22 F16 105.8(7) . . ?
F17 C22 C23 105.0(8) . . ?
C23 C22 Sb2 123.6(6) . . ?
F18 C23 F19 108.1(9) . . ?
F18 C23 F20 108.2(8) . . ?
F18 C23 C22 113.9(7) . . ?
F19 C23 C22 110.6(8) . . ?
F20 C23 F19 104.7(7) . . ?
F20 C23 C22 110.9(8) . . ?
Sb2 C24 H24A 111.6 . . ?
Sb2 C24 H24B 111.6 . . ?
P2 C24 Sb2 100.7(4) . . ?
P2 C24 H24A 111.6 . . ?
P2 C24 H24B 111.6 . . ?
H24A C24 H24B 109.4 . . ?
C26 C25 P2 107.7(6) . . ?
C26 C25 C27 109.7(7) . . ?
C26 C25 C28 108.4(7) . . ?
C27 C25 P2 112.2(5) . . ?
C28 C25 P2 110.0(5) . . ?
C28 C25 C27 108.8(7) . . ?
C25 C26 H26A 109.5 . . ?
C25 C26 H26B 109.5 . . ?
C25 C26 H26C 109.5 . . ?
H26A C26 H26B 109.5 . . ?
H26A C26 H26C 109.5 . . ?
H26B C26 H26C 109.5 . . ?
C25 C27 H27A 109.5 . . ?
C25 C27 H27B 109.5 . . ?
C25 C27 H27C 109.5 . . ?
H27A C27 H27B 109.5 . . ?
H27A C27 H27C 109.5 . . ?
H27B C27 H27C 109.5 . . ?
C25 C28 H28A 109.5 . . ?
C25 C28 H28B 109.5 . . ?
C25 C28 H28C 109.5 . . ?
H28A C28 H28B 109.5 . . ?
H28A C28 H28C 109.5 . . ?
H28B C28 H28C 109.5 . . ?
C30 C29 P2 111.4(7) . . ?
C30 C29 C31 110.3(9) . . ?
C30 C29 C32 109.6(8) . . ?
C31 C29 P2 109.5(6) . . ?
C32 C29 P2 107.7(6) . . ?
C32 C29 C31 108.2(8) . . ?
C29 C30 H30A 109.5 . . ?
C29 C30 H30B 109.5 . . ?
C29 C30 H30C 109.5 . . ?
H30A C30 H30B 109.5 . . ?
H30A C30 H30C 109.5 . . ?
H30B C30 H30C 109.5 . . ?
C29 C31 H31A 109.5 . . ?
C29 C31 H31B 109.5 . . ?
C29 C31 H31C 109.5 . . ?
H31A C31 H31B 109.5 . . ?
H31A C31 H31C 109.5 . . ?
H31B C31 H31C 109.5 . . ?
C29 C32 H32A 109.5 . . ?
C29 C32 H32B 109.5 . . ?
C29 C32 H32C 109.5 . . ?
H32A C32 H32B 109.5 . . ?
H32A C32 H32C 109.5 . . ?
H32B C32 H32C 109.5 . . ?
O3 C33 C34 118.0(6) . . ?
O3 C33 C38 121.7(6) . . ?
C38 C33 C34 120.3(6) . . ?
O4 C34 C33 117.5(6) . . ?
O4 C34 C35 123.3(6) . . ?
C35 C34 C33 119.2(6) . . ?
C34 C35 Cl5 118.3(5) . . ?
C36 C35 Cl5 121.1(5) . . ?
C36 C35 C34 120.5(6) . . ?
C35 C36 Cl6 120.2(5) . . ?
C37 C36 Cl6 119.8(6) . . ?
C37 C36 C35 120.0(6) . . ?
C36 C37 Cl7 120.1(6) . . ?
C36 C37 C38 120.0(6) . . ?
C38 C37 Cl7 119.9(5) . . ?
C33 C38 Cl8 119.4(5) . . ?
C33 C38 C37 119.9(6) . . ?
C37 C38 Cl8 120.7(6) . . ?

loop_
_geom_bond_atom_site_label_1
_geom_bond_atom_site_label_2
_geom_bond_distance
_geom_bond_site_symmetry_2
_geom_bond_publ_flag
Sb1 Se1 2.7478(8) . ?
Sb1 O1 2.024(5) . ?
Sb1 O2 2.035(4) . ?
Sb1 C1 2.264(7) . ?
Sb1 C3 2.250(7) . ?
Sb1 C5 2.193(7) . ?
Se1 P1 2.1942(19) . ?
Cl1 C16 1.709(6) . ?
Cl2 C17 1.723(6) . ?
Cl3 C18 1.720(7) . ?
Cl4 C19 1.710(7) . ?
P1 C5 1.833(7) . ?
P1 C6 1.864(7) . ?
P1 C10 1.869(7) . ?
F1 C1 1.377(8) . ?
F2 C1 1.403(10) . ?
F3 C2 1.318(10) . ?
F4 C2 1.350(10) . ?
F5 C2 1.322(11) . ?
F6 C3 1.411(9) . ?
F7 C3 1.355(10) . ?
F8 C4 1.369(11) . ?
F9 C4 1.302(12) . ?
F10 C4 1.320(12) . ?
O1 C14 1.366(7) . ?
O2 C15 1.341(8) . ?
C1 C2 1.499(12) . ?
C3 C4 1.488(14) . ?
C5 H5A 0.9900 . ?
C5 H5B 0.9900 . ?
C6 C7 1.553(10) . ?
C6 C8 1.527(11) . ?
C6 C9 1.531(9) . ?
C7 H7A 0.9800 . ?
C7 H7B 0.9800 . ?
C7 H7C 0.9800 . ?
C8 H8A 0.9800 . ?
C8 H8B 0.9800 . ?
C8 H8C 0.9800 . ?
C9 H9A 0.9800 . ?
C9 H9B 0.9800 . ?
C9 H9C 0.9800 . ?
C10 C11 1.537(11) . ?
C10 C12 1.544(10) . ?
C10 C13 1.508(11) . ?
C11 H11A 0.9800 . ?
C11 H11B 0.9800 . ?
C11 H11C 0.9800 . ?
C12 H12A 0.9800 . ?
C12 H12B 0.9800 . ?
C12 H12C 0.9800 . ?
C13 H13A 0.9800 . ?
C13 H13B 0.9800 . ?
C13 H13C 0.9800 . ?
C14 C15 1.401(9) . ?
C14 C19 1.377(10) . ?
C15 C16 1.395(9) . ?
C16 C17 1.400(9) . ?
C17 C18 1.393(9) . ?
C18 C19 1.404(9) . ?
Sb2 Se2 2.7033(8) . ?
Sb2 O3 2.040(5) . ?
Sb2 O4 2.052(5) . ?
Sb2 C20 2.247(9) . ?
Sb2 C22 2.268(9) . ?
Sb2 C24 2.208(10) . ?
Se2 P2 2.1868(18) . ?
Cl5 C35 1.716(6) . ?
Cl6 C36 1.721(7) . ?
Cl7 C37 1.721(7) . ?
Cl8 C38 1.729(7) . ?
P2 C24 1.873(8) . ?
P2 C25 1.853(8) . ?
P2 C29 1.867(8) . ?
F11 C20 1.392(12) . ?
F12 C20 1.368(11) . ?
F13 C21 1.326(15) . ?
F14 C21 1.337(14) . ?
F15 C21 1.354(12) . ?
F16 C22 1.392(11) . ?
F17 C22 1.379(12) . ?
F18 C23 1.301(11) . ?
F19 C23 1.331(11) . ?
F20 C23 1.330(11) . ?
O3 C33 1.327(9) . ?
O4 C34 1.331(8) . ?
C20 C21 1.488(17) . ?
C22 C23 1.510(13) . ?
C24 H24A 0.9900 . ?
C24 H24B 0.9900 . ?
C25 C26 1.517(10) . ?
C25 C27 1.560(11) . ?
C25 C28 1.542(11) . ?
C26 H26A 0.9800 . ?
C26 H26B 0.9800 . ?
C26 H26C 0.9800 . ?
C27 H27A 0.9800 . ?
C27 H27B 0.9800 . ?
C27 H27C 0.9800 . ?
C28 H28A 0.9800 . ?
C28 H28B 0.9800 . ?
C28 H28C 0.9800 . ?
C29 C30 1.536(12) . ?
C29 C31 1.550(14) . ?
C29 C32 1.536(12) . ?
C30 H30A 0.9800 . ?
C30 H30B 0.9800 . ?
C30 H30C 0.9800 . ?
C31 H31A 0.9800 . ?
C31 H31B 0.9800 . ?
C31 H31C 0.9800 . ?
C32 H32A 0.9800 . ?
C32 H32B 0.9800 . ?
C32 H32C 0.9800 . ?
C33 C34 1.402(10) . ?
C33 C38 1.392(10) . ?
C34 C35 1.392(9) . ?
C35 C36 1.392(10) . ?
C36 C37 1.390(10) . ?
C37 C38 1.396(10) . ?

loop_
_geom_torsion_atom_site_label_1
_geom_torsion_atom_site_label_2
_geom_torsion_atom_site_label_3
_geom_torsion_atom_site_label_4
_geom_torsion
_geom_torsion_site_symmetry_1
_geom_torsion_site_symmetry_2
_geom_torsion_site_symmetry_3
_geom_torsion_site_symmetry_4
_geom_torsion_publ_flag
Sb1 O1 C14 C15 7.9(7) . . . . ?
Sb1 O1 C14 C19 -172.4(5) . . . . ?
Sb1 O2 C15 C14 -10.6(7) . . . . ?
Sb1 O2 C15 C16 167.9(5) . . . . ?
Sb1 C1 C2 F3 56.6(10) . . . . ?
Sb1 C1 C2 F4 175.2(6) . . . . ?
Sb1 C1 C2 F5 -66.0(9) . . . . ?
Sb1 C3 C4 F8 166.2(6) . . . . ?
Sb1 C3 C4 F9 -73.7(9) . . . . ?
Sb1 C3 C4 F10 47.5(12) . . . . ?
Se1 P1 C5 Sb1 3.5(3) . . . . ?
Se1 P1 C6 C7 61.4(5) . . . . ?
Se1 P1 C6 C8 -178.4(4) . . . . ?
Se1 P1 C6 C9 -55.9(6) . . . . ?
Se1 P1 C10 C11 -159.3(6) . . . . ?
Se1 P1 C10 C12 78.3(6) . . . . ?
Se1 P1 C10 C13 -41.4(6) . . . . ?
Cl1 C16 C17 Cl2 -0.4(7) . . . . ?
Cl1 C16 C17 C18 -180.0(5) . . . . ?
Cl2 C17 C18 Cl3 0.8(8) . . . . ?
Cl2 C17 C18 C19 -179.1(5) . . . . ?
Cl3 C18 C19 Cl4 -1.4(8) . . . . ?
Cl3 C18 C19 C14 -178.5(5) . . . . ?
F1 C1 C2 F3 -177.9(7) . . . . ?
F1 C1 C2 F4 -59.2(10) . . . . ?
F1 C1 C2 F5 59.5(9) . . . . ?
F2 C1 C2 F3 -65.2(9) . . . . ?
F2 C1 C2 F4 53.5(8) . . . . ?
F2 C1 C2 F5 172.2(6) . . . . ?
F6 C3 C4 F8 46.1(10) . . . . ?
F6 C3 C4 F9 166.1(7) . . . . ?
F6 C3 C4 F10 -72.6(10) . . . . ?
F7 C3 C4 F8 -66.4(10) . . . . ?
F7 C3 C4 F9 53.6(9) . . . . ?
F7 C3 C4 F10 174.9(8) . . . . ?
O1 C14 C15 O2 1.9(8) . . . . ?
O1 C14 C15 C16 -176.6(6) . . . . ?
O1 C14 C19 Cl4 -0.4(9) . . . . ?
O1 C14 C19 C18 176.7(6) . . . . ?
O2 C15 C16 Cl1 -0.5(8) . . . . ?
O2 C15 C16 C17 179.8(5) . . . . ?
C5 P1 C6 C7 -49.4(6) . . . . ?
C5 P1 C6 C8 70.7(6) . . . . ?
C5 P1 C6 C9 -166.7(5) . . . . ?
C5 P1 C10 C11 -48.4(7) . . . . ?
C5 P1 C10 C12 -170.8(6) . . . . ?
C5 P1 C10 C13 69.5(7) . . . . ?
C6 P1 C5 Sb1 120.4(3) . . . . ?
C6 P1 C10 C11 73.6(7) . . . . ?
C6 P1 C10 C12 -48.7(7) . . . . ?
C6 P1 C10 C13 -168.5(6) . . . . ?
C10 P1 C5 Sb1 -114.0(3) . . . . ?
C10 P1 C6 C7 -171.1(5) . . . . ?
C10 P1 C6 C8 -51.0(6) . . . . ?
C10 P1 C6 C9 71.5(6) . . . . ?
C14 C15 C16 Cl1 178.0(5) . . . . ?
C14 C15 C16 C17 -1.7(9) . . . . ?
C15 C14 C19 Cl4 179.3(5) . . . . ?
C15 C14 C19 C18 -3.5(10) . . . . ?
C15 C16 C17 Cl2 179.3(5) . . . . ?
C15 C16 C17 C18 -0.3(9) . . . . ?
C16 C17 C18 Cl3 -179.6(5) . . . . ?
C16 C17 C18 C19 0.4(9) . . . . ?
C17 C18 C19 Cl4 178.5(5) . . . . ?
C17 C18 C19 C14 1.5(10) . . . . ?
C19 C14 C15 O2 -177.8(6) . . . . ?
C19 C14 C15 C16 3.7(9) . . . . ?
Sb2 O3 C33 C34 -14.9(7) . . . . ?
Sb2 O3 C33 C38 166.8(5) . . . . ?
Sb2 O4 C34 C33 14.6(7) . . . . ?
Sb2 O4 C34 C35 -165.4(5) . . . . ?
Sb2 C20 C21 F13 -47.5(12) . . . . ?
Sb2 C20 C21 F14 74.2(12) . . . . ?
Sb2 C20 C21 F15 -166.2(8) . . . . ?
Sb2 C22 C23 F18 62.3(11) . . . . ?
Sb2 C22 C23 F19 -59.6(10) . . . . ?
Sb2 C22 C23 F20 -175.3(7) . . . . ?
Se2 P2 C24 Sb2 -3.6(3) . . . . ?
Se2 P2 C25 C26 -65.9(6) . . . . ?
Se2 P2 C25 C27 173.3(5) . . . . ?
Se2 P2 C25 C28 52.0(6) . . . . ?
Se2 P2 C29 C30 165.3(6) . . . . ?
Se2 P2 C29 C31 -72.5(6) . . . . ?
Se2 P2 C29 C32 45.0(8) . . . . ?
Cl5 C35 C36 Cl6 -1.8(8) . . . . ?
Cl5 C35 C36 C37 177.1(5) . . . . ?
Cl6 C36 C37 Cl7 -1.7(8) . . . . ?
Cl6 C36 C37 C38 -179.8(5) . . . . ?
Cl7 C37 C38 Cl8 3.5(8) . . . . ?
Cl7 C37 C38 C33 -177.7(5) . . . . ?
F11 C20 C21 F13 -173.6(8) . . . . ?
F11 C20 C21 F14 -51.9(11) . . . . ?
F11 C20 C21 F15 67.7(12) . . . . ?
F12 C20 C21 F13 74.6(11) . . . . ?
F12 C20 C21 F14 -163.7(9) . . . . ?
F12 C20 C21 F15 -44.0(13) . . . . ?
F16 C22 C23 F18 -174.0(8) . . . . ?
F16 C22 C23 F19 64.1(10) . . . . ?
F16 C22 C23 F20 -51.6(11) . . . . ?
F17 C22 C23 F18 -61.7(10) . . . . ?
F17 C22 C23 F19 176.4(7) . . . . ?
F17 C22 C23 F20 60.7(9) . . . . ?
O3 C33 C34 O4 0.2(9) . . . . ?
O3 C33 C34 C35 -179.9(6) . . . . ?
O3 C33 C38 Cl8 -3.2(9) . . . . ?
O3 C33 C38 C37 178.0(6) . . . . ?
O4 C34 C35 Cl5 3.0(9) . . . . ?
O4 C34 C35 C36 -176.9(6) . . . . ?
C24 P2 C25 C26 44.3(7) . . . . ?
C24 P2 C25 C27 -76.5(7) . . . . ?
C24 P2 C25 C28 162.3(6) . . . . ?
C24 P2 C29 C30 54.9(8) . . . . ?
C24 P2 C29 C31 177.2(6) . . . . ?
C24 P2 C29 C32 -65.3(8) . . . . ?
C25 P2 C24 Sb2 -118.7(4) . . . . ?
C25 P2 C29 C30 -69.3(8) . . . . ?
C25 P2 C29 C31 52.9(7) . . . . ?
C25 P2 C29 C32 170.4(6) . . . . ?
C29 P2 C24 Sb2 114.6(4) . . . . ?
C29 P2 C25 C26 166.6(6) . . . . ?
C29 P2 C25 C27 45.8(7) . . . . ?
C29 P2 C25 C28 -75.5(7) . . . . ?
C33 C34 C35 Cl5 -176.9(5) . . . . ?
C33 C34 C35 C36 3.2(10) . . . . ?
C34 C33 C38 Cl8 178.6(5) . . . . ?
C34 C33 C38 C37 -0.2(10) . . . . ?
C34 C35 C36 Cl6 178.0(5) . . . . ?
C34 C35 C36 C37 -3.0(10) . . . . ?
C35 C36 C37 Cl7 179.3(5) . . . . ?
C35 C36 C37 C38 1.2(10) . . . . ?
C36 C37 C38 Cl8 -178.3(5) . . . . ?
C36 C37 C38 C33 0.4(10) . . . . ?
C38 C33 C34 O4 178.5(6) . . . . ?
C38 C33 C34 C35 -1.6(10) . . . . ?

loop_
_exptl_oxdiff_crystal_face_indexfrac_h
_exptl_oxdiff_crystal_face_indexfrac_k
_exptl_oxdiff_crystal_face_indexfrac_l
_exptl_oxdiff_crystal_face_x
_exptl_oxdiff_crystal_face_y
_exptl_oxdiff_crystal_face_z
3.0098 -5.0111 0.0040 -0.3802 -0.0647 0.3798
-3.0098 5.0111 -0.0040 0.3802 0.0647 -0.3798
-0.0046 0.0008 1.0033 -0.0026 0.0712 0.0135
0.0046 -0.0008 -1.0033 0.0026 -0.0712 -0.0135
1.0053 -0.0021 -0.0036 0.0200 -0.0109 0.0975
-1.0053 0.0021 0.0036 -0.0200 0.0109 -0.0975
